data_7236181
loop_
_publ_author_name
'Yang, Qing-Yuan'
'Chen, Kai-Jie'
'Schoedel, Alexander'
'Wojtas, Lukasz'
'Perry IV, John J.'
'Zaworotko, Michael J.'

_publ_section_title
;
 Network diversity through two-step crystal engineering of a decorated
 6-connected primary molecular building block
;
_journal_issue 44
_journal_name_full CrystEngComm
_journal_page_first 8578
_journal_paper_doi 10.1039/C6CE01544A
_journal_volume 18
_journal_year 2016
_chemical_formula_sum 'C46 H70 Cd2 Cr3 N11 O41'
_chemical_formula_weight 1813.93
_space_group_crystal_system tetragonal
_space_group_IT_number 114
_space_group_name_Hall 'P -4 2n'
_space_group_name_H-M_alt 'P -4 21 c'
_atom_sites_solution_hydrogens mixed
_audit_creation_method SHELXL-2014/7
_audit_update_record
;
2016-09-30 deposited with the CCDC.
2016-10-04 downloaded from the CCDC.
;
_cell_angle_alpha 90
_cell_angle_beta 90
_cell_angle_gamma 90
_cell_formula_units_Z 4
_cell_length_a 20.608(2)
_cell_length_b 20.608(2)
_cell_length_c 22.350(2)
_cell_measurement_reflns_used 9449
_cell_measurement_temperature 100(2)
_cell_measurement_theta_max 14.98
_cell_measurement_theta_min 0.78
_cell_volume 9491.8(16)
_computing_structure_refinement 'SHELXL-2014/7 (Sheldrick, 2014)'
_diffrn_ambient_temperature 100(2)
_diffrn_measured_fraction_theta_full 0.994
_diffrn_measured_fraction_theta_max 0.982
_diffrn_measurement_device_type 'BRUKER SMART APEXII CCD'
_diffrn_measurement_method 'phi scans'
_diffrn_radiation_source synchrotron
_diffrn_radiation_type synchrotron
_diffrn_radiation_wavelength 0.41328
_diffrn_reflns_av_R_equivalents 0.0670
_diffrn_reflns_av_unetI/netI 0.0469
_diffrn_reflns_Laue_measured_fraction_full 0.994
_diffrn_reflns_Laue_measured_fraction_max 0.982
_diffrn_reflns_limit_h_max 24
_diffrn_reflns_limit_h_min -25
_diffrn_reflns_limit_k_max 25
_diffrn_reflns_limit_k_min -25
_diffrn_reflns_limit_l_max 27
_diffrn_reflns_limit_l_min -26
_diffrn_reflns_number 73700
_diffrn_reflns_point_group_measured_fraction_full 0.989
_diffrn_reflns_point_group_measured_fraction_max 0.971
_diffrn_reflns_theta_full 14.357
_diffrn_reflns_theta_max 14.984
_diffrn_reflns_theta_min 1.265
_exptl_absorpt_coefficient_mu 0.660
_exptl_absorpt_correction_T_max 0.9870
_exptl_absorpt_correction_T_min 0.9374
_exptl_absorpt_correction_type multi-scan
_exptl_absorpt_process_details 'SADABS; (Sheldrick, 2003)'
_exptl_crystal_colour green
_exptl_crystal_density_diffrn 1.269
_exptl_crystal_description needle
_exptl_crystal_F_000 3676
_exptl_crystal_size_max 0.100
_exptl_crystal_size_mid 0.020
_exptl_crystal_size_min 0.020
_refine_diff_density_max 0.731
_refine_diff_density_min -0.457
_refine_diff_density_rms 0.108
_refine_ls_abs_structure_details
;
 Flack x determined using 2997 quotients [(I+)-(I-)]/[(I+)+(I-)]
 (Parsons, Flack and Wagner, Acta Cryst. B69 (2013) 249-259).
;
_refine_ls_abs_structure_Flack 0.025(4)
_refine_ls_extinction_method none
_refine_ls_goodness_of_fit_ref 1.103
_refine_ls_hydrogen_treatment constr
_refine_ls_matrix_type full
_refine_ls_number_parameters 543
_refine_ls_number_reflns 9447
_refine_ls_number_restraints 109
_refine_ls_restrained_S_all 1.109
_refine_ls_R_factor_all 0.0738
_refine_ls_R_factor_gt 0.0562
_refine_ls_shift/su_max 0.001
_refine_ls_shift/su_mean 0.000
_refine_ls_structure_factor_coef Fsqd
_refine_ls_weighting_details 'w=1/[\s^2^(Fo^2^)+(0.1031P)^2^+5.5754P] where P=(Fo^2^+2Fc^2^)/3'
_refine_ls_weighting_scheme calc
_refine_ls_wR_factor_gt 0.1568
_refine_ls_wR_factor_ref 0.1716
_reflns_Friedel_coverage 0.823
_reflns_Friedel_fraction_full 0.982
_reflns_Friedel_fraction_max 0.957
_reflns_number_gt 7662
_reflns_number_total 9447
_reflns_threshold_expression 'I > 2\s(I)'
_cod_data_source_file c6ce01544a2.cif
_cod_data_source_block PMBB-2-rtl-1
_cod_original_cell_volume 9491.7(16)
_cod_database_code 7236181
_shelx_shelxl_version_number 2014/7
_shelx_space_group_comment
;
The symmetry employed for this shelxl refinement is uniquely defined
by the following loop, which should always be used as a source of
symmetry information in preference to the above space-group names.
They are only intended as comments.
;
_shelx_estimated_absorpt_t_min 0.937
_shelx_estimated_absorpt_t_max 0.987

loop_
_space_group_symop_operation_xyz
'x, y, z'
'-x, -y, z'
'x+1/2, -y+1/2, -z+1/2'
'-x+1/2, y+1/2, -z+1/2'
'y+1/2, x+1/2, z+1/2'
'-y+1/2, -x+1/2, z+1/2'
'-y, x, -z'
'y, -x, -z'

loop_
_atom_site_label
_atom_site_type_symbol
_atom_site_fract_x
_atom_site_fract_y
_atom_site_fract_z
_atom_site_U_iso_or_equiv
_atom_site_adp_type
_atom_site_occupancy
_atom_site_site_symmetry_order
_atom_site_calc_flag
_atom_site_refinement_flags_posn
_atom_site_refinement_flags_adp
_atom_site_refinement_flags_occupancy
_atom_site_disorder_assembly
_atom_site_disorder_group
Cd1 Cd 0.71886(4) 1.20871(3) 0.11437(3) 0.0646(3) Uani 1 1 d . . . . .
Cr1 Cr 0.5000 1.0000 0.44649(7) 0.0336(3) Uani 1 2 d S T P . .
Cr2 Cr 0.57764(5) 0.98055(5) 0.31920(5) 0.0373(3) Uani 1 1 d . . . . .
O31 O 0.5000 1.0000 0.3615(3) 0.0346(13) Uani 1 2 d S T P B .
O63 O 0.6966(4) 1.3241(3) 0.1185(5) 0.093(2) Uani 1 1 d D U . . .
O35 O 0.6042(2) 0.9104(2) 0.3742(2) 0.0430(12) Uani 1 1 d . . . . .
O33 O 0.5363(2) 0.9121(2) 0.4530(2) 0.0427(11) Uani 1 1 d . . . . .
N40 N 0.6847(4) 0.7399(4) 0.4287(4) 0.066(2) Uani 1 1 d . . . . .
C41 C 0.6571(4) 0.7953(4) 0.4111(4) 0.0510(19) Uani 1 1 d . . . . .
H41 H 0.6739 0.8168 0.3768 0.061 Uiso 1 1 calc R U . . .
C39 C 0.6573(7) 0.7084(6) 0.4758(5) 0.087(4) Uani 1 1 d . . . . .
H39 H 0.6748 0.6676 0.4873 0.105 Uiso 1 1 calc R U . . .
C38 C 0.6067(6) 0.7320(5) 0.5071(5) 0.083(3) Uani 1 1 d . . . . .
H38 H 0.5911 0.7092 0.5411 0.100 Uiso 1 1 calc R U . . .
C36 C 0.6046(4) 0.8228(4) 0.4410(4) 0.0517(19) Uani 1 1 d . . . . .
C34 C 0.5796(4) 0.8864(4) 0.4210(4) 0.0428(16) Uani 1 1 d . . . . .
C37 C 0.5771(6) 0.7897(5) 0.4900(5) 0.072(3) Uani 1 1 d . . . . .
H37 H 0.5400 0.8060 0.5103 0.086 Uiso 1 1 calc R U . . .
O11 O 0.3704(2) 0.9545(2) 0.3617(2) 0.0426(11) Uani 1 1 d . . . . .
O12 O 0.4137(2) 0.9588(2) 0.4540(2) 0.0397(11) Uani 1 1 d . . . . .
N11 N 0.2813(4) 0.8237(5) 0.5166(4) 0.071(2) Uani 1 1 d . . . . .
C11 C 0.3250(4) 0.8671(5) 0.4944(4) 0.058(2) Uani 1 1 d . . . . .
H11 H 0.3596 0.8807 0.5196 0.070 Uiso 1 1 calc R U . . .
C12 C 0.2338(5) 0.8063(6) 0.4803(5) 0.082(3) Uani 1 1 d . . . . .
H12 H 0.2032 0.7753 0.4943 0.098 Uiso 1 1 calc R U . . .
C13 C 0.3220(4) 0.8922(4) 0.4373(4) 0.052(2) Uani 1 1 d . . . . .
C14 C 0.2259(6) 0.8307(7) 0.4226(5) 0.087(4) Uani 1 1 d . . . . .
H14 H 0.1894 0.8185 0.3992 0.104 Uiso 1 1 calc R U . . .
C15 C 0.2725(4) 0.8732(5) 0.3998(4) 0.067(3) Uani 1 1 d . . . . .
H15 H 0.2702 0.8885 0.3598 0.080 Uiso 1 1 calc R U . . .
C16 C 0.3731(3) 0.9390(4) 0.4162(4) 0.0424(16) Uani 1 1 d . . . . .
O21 O 0.4632(2) 1.0874(2) 0.2703(2) 0.0418(11) Uani 1 1 d . . . . .
O22 O 0.5632(2) 1.0481(2) 0.2573(3) 0.0417(11) Uani 1 1 d . . . . .
N21 N 0.6134(4) 1.1986(4) 0.1497(4) 0.0610(19) Uani 1 1 d . . . . .
C21 C 0.5203(4) 1.0881(3) 0.2480(3) 0.0427(16) Uani 1 1 d . . . . .
C22 C 0.5979(4) 1.1508(4) 0.1862(4) 0.0510(18) Uani 1 1 d . . . . .
H22 H 0.6304 1.1207 0.1980 0.061 Uiso 1 1 calc R U . . .
C23 C 0.4880(5) 1.1871(4) 0.1913(5) 0.068(3) Uani 1 1 d . . . . .
H23 H 0.4449 1.1835 0.2061 0.082 Uiso 1 1 calc R U . . .
C24 C 0.5051(6) 1.2379(6) 0.1518(7) 0.094(4) Uani 1 1 d . . . . .
H24 H 0.4737 1.2688 0.1391 0.112 Uiso 1 1 calc R U . . .
C25 C 0.5346(4) 1.1434(4) 0.2077(4) 0.053(2) Uani 1 1 d . . . . .
C26 C 0.5669(5) 1.2416(5) 0.1324(6) 0.083(3) Uani 1 1 d . . . . .
H26 H 0.5784 1.2755 0.1057 0.099 Uiso 1 1 calc R U . . .
O51 O 0.6599(2) 0.9576(3) 0.2735(3) 0.0499(13) Uani 1 1 d D U . . .
O56 O 0.7697(6) 1.2460(5) 0.2056(4) 0.103(3) Uani 1 1 d . U . . .
O54 O 0.7470(6) 1.1484(6) 0.2127(6) 0.128(3) Uani 1 1 d . U . . .
N55 N 0.7745(6) 1.1936(6) 0.2354(5) 0.103(3) Uani 1 1 d . U . . .
O57 O 0.8020(7) 1.1876(7) 0.2831(4) 0.140(4) Uani 1 1 d . U . . .
N61 N 0.4910(9) 1.1207(9) 0.6281(9) 0.074(5) Uani 0.5 1 d . . P A 1
O58 O 0.4472(10) 1.0864(13) 0.6435(11) 0.098(6) Uani 0.5 1 d . . P A 1
O60 O 0.5300(8) 1.1055(9) 0.5873(7) 0.084(4) Uani 0.5 1 d . . P A 1
O59 O 0.4987(9) 1.1756(8) 0.6574(9) 0.096(5) Uani 0.5 1 d . . P A 1
O61 O 0.5000 1.0000 0.5364(4) 0.0481(17) Uani 1 2 d DS T P B 2
C61 C 0.5206(8) 1.0527(8) 0.5737(8) 0.056(4) Uani 0.5 1 d D . P B 2
H61A H 0.5630 1.0418 0.5920 0.067 Uiso 0.5 1 d R U P B 2
H61B H 0.5254 1.0917 0.5482 0.067 Uiso 0.5 1 d R U P B 2
C62 C 0.4749(15) 1.0681(13) 0.6202(10) 0.101(10) Uani 0.5 1 d D . P B 2
H62A H 0.4328 1.0795 0.6027 0.151 Uiso 0.5 1 d R U P B 2
H62B H 0.4699 1.0301 0.6460 0.151 Uiso 0.5 1 d R U P B 2
H62C H 0.4911 1.1048 0.6439 0.151 Uiso 0.5 1 d R U P B 2
N71 N 0.7462(10) 1.0604(8) 0.1000(7) 0.061(4) Uani 0.5 1 d . U P C 3
O71 O 0.7900(13) 1.1003(9) 0.0948(14) 0.141(9) Uani 0.5 1 d . U P C 3
O72 O 0.6979(11) 1.0877(9) 0.1010(7) 0.089(4) Uani 0.5 1 d . U P C 3
O73 O 0.7531(9) 1.0079(6) 0.1009(6) 0.076(4) Uani 0.5 1 d . U P C 3
O74 O 0.7373(9) 1.0955(12) 0.0835(14) 0.133(10) Uani 0.5 1 d . . P C 4
O48 O 0.6752(5) 0.8448(6) 0.2221(5) 0.111(3) Uani 1 1 d D . . . .
O42 O 0.0885(6) 0.7873(9) 0.5298(9) 0.109(6) Uani 0.5 1 d D U P . .
O45 O 0.4391(12) 0.7861(10) 0.3585(10) 0.122(7) Uani 0.5 1 d D U P D 1
C43 C 0.0470(11) 0.7362(12) 0.5239(15) 0.118(9) Uani 0.5 1 d D U P . .
H43A H 0.0028 0.7525 0.5154 0.141 Uiso 0.5 1 calc R U P . .
H43B H 0.0455 0.7115 0.5618 0.141 Uiso 0.5 1 calc R U P . .
C46 C 0.3890(19) 0.7596(17) 0.3266(18) 0.142(13) Uani 0.5 1 d D U P D 1
H46A H 0.3971 0.7638 0.2836 0.213 Uiso 0.5 1 d R U P D 1
H46B H 0.3847 0.7136 0.3370 0.213 Uiso 0.5 1 d R U P D 1
H46C H 0.3489 0.7825 0.3370 0.213 Uiso 0.5 1 d R U P D 1
C44 C 0.068(2) 0.6930(19) 0.4747(18) 0.167(13) Uani 0.5 1 d D U P . .
H44A H 0.0745 0.7159 0.4367 0.250 Uiso 0.5 1 d R U P . .
H44B H 0.1102 0.6767 0.4890 0.250 Uiso 0.5 1 d R U P . .
H44C H 0.0385 0.6565 0.4688 0.250 Uiso 0.5 1 d R U P . .
C52B C 0.7095(9) 1.0022(9) 0.2565(10) 0.047(5) Uiso 0.35 1 d D U P E 1
H52A H 0.7160 1.0335 0.2895 0.057 Uiso 0.35 1 calc R U P E 1
H52B H 0.6946 1.0268 0.2211 0.057 Uiso 0.35 1 calc R U P E 1
C49 C 0.7131(13) 0.8490(13) 0.1652(8) 0.198(12) Uani 1 1 d D . . . .
H49A H 0.6975 0.8159 0.1372 0.297 Uiso 1 1 calc R U . . .
H49B H 0.7592 0.8417 0.1737 0.297 Uiso 1 1 calc DR U . . .
H49C H 0.7074 0.8921 0.1475 0.297 Uiso 1 1 calc DR U . . .
C64 C 0.6790(17) 1.3566(15) 0.1715(13) 0.122(10) Uani 0.5 1 d D U P . .
H64A H 0.6645 1.3998 0.1591 0.183 Uiso 0.5 1 d R U P . .
H64B H 0.6450 1.3358 0.1955 0.183 Uiso 0.5 1 d R U P . .
H64C H 0.7186 1.3605 0.1955 0.183 Uiso 0.5 1 d R U P . .
O1 O 0.031(2) 0.866(2) 0.449(2) 0.117(12) Uiso 0.25 1 d . . P . .
O81 O 0.413(3) 0.742(2) 0.402(2) 0.131(15) Uiso 0.25 1 d . . P F 2
O3 O 0.600(3) 0.580(3) 0.579(3) 0.159(19) Uiso 0.25 1 d . . P . .
O4 O 0.938(3) 1.168(3) 0.199(3) 0.16(2) Uiso 0.25 1 d . . P . .
O5 O 0.394(3) 0.685(3) 0.325(3) 0.150(18) Uiso 0.25 1 d . . P G 2
O6 O 0.890(5) 1.006(5) 0.121(5) 0.27(4) Uiso 0.25 1 d . . P . .
C65 C 0.7717(15) 0.972(3) 0.242(3) 0.22(3) Uiso 0.35 1 d D U P E 1
H65A H 0.7885 0.9538 0.2798 0.328 Uiso 0.35 1 d R U P E 1
H65B H 0.7737 0.9394 0.2108 0.328 Uiso 0.35 1 d DR U P E 1
H65C H 0.7981 1.0098 0.2310 0.328 Uiso 0.35 1 d R U P E 1
C66 C 0.771(3) 1.002(5) 0.267(5) 0.11(3) Uiso 0.15 1 d D U P E 2
H66A H 0.7695 1.0104 0.2233 0.168 Uiso 0.15 1 d R U P E 2
H66B H 0.7468 1.0366 0.2874 0.168 Uiso 0.15 1 d R U P E 2
H66C H 0.8157 1.0017 0.2803 0.168 Uiso 0.15 1 d R U P E 2
C52A C 0.7256(15) 0.958(3) 0.294(3) 0.065(13) Uiso 0.15 1 d D U P E 2
H52C H 0.7430 0.9132 0.2880 0.078 Uiso 0.15 1 calc R U P E 2
H52D H 0.7252 0.9661 0.3372 0.078 Uiso 0.15 1 calc R U P E 2

loop_
_atom_site_aniso_label
_atom_site_aniso_U_11
_atom_site_aniso_U_22
_atom_site_aniso_U_33
_atom_site_aniso_U_23
_atom_site_aniso_U_13
_atom_site_aniso_U_12
Cd1 0.0802(5) 0.0630(4) 0.0505(4) 0.0001(3) 0.0006(3) -0.0381(3)
Cr1 0.0291(7) 0.0408(8) 0.0310(8) 0.000 0.000 -0.0023(6)
Cr2 0.0352(5) 0.0416(6) 0.0349(6) 0.0024(5) 0.0022(5) 0.0005(5)
O31 0.034(3) 0.032(3) 0.038(3) 0.000 0.000 0.002(2)
O63 0.090(5) 0.057(4) 0.131(7) -0.012(4) 0.016(5) -0.026(4)
O35 0.041(2) 0.048(3) 0.040(3) 0.004(2) 0.005(2) 0.011(2)
O33 0.037(2) 0.046(3) 0.045(3) 0.008(2) 0.004(2) 0.001(2)
N40 0.087(6) 0.058(4) 0.052(5) 0.009(3) 0.006(4) 0.029(4)
C41 0.058(5) 0.056(4) 0.039(4) 0.002(4) -0.003(4) 0.013(4)
C39 0.128(10) 0.062(6) 0.072(7) 0.025(5) 0.012(7) 0.043(6)
C38 0.122(9) 0.054(5) 0.073(7) 0.019(5) 0.042(7) 0.009(6)
C36 0.051(4) 0.053(4) 0.051(5) 0.004(4) 0.003(4) 0.011(4)
C34 0.035(4) 0.052(4) 0.041(4) 0.008(3) -0.004(3) -0.005(3)
C37 0.086(7) 0.065(6) 0.063(6) 0.021(5) 0.017(5) 0.011(5)
O11 0.037(2) 0.051(3) 0.040(3) -0.003(2) -0.002(2) -0.009(2)
O12 0.035(2) 0.043(3) 0.040(3) -0.004(2) 0.000(2) -0.0055(19)
N11 0.069(5) 0.089(6) 0.056(5) 0.000(4) -0.002(4) -0.042(5)
C11 0.042(4) 0.079(6) 0.054(5) -0.002(4) -0.008(4) -0.026(4)
C12 0.069(6) 0.107(8) 0.071(7) 0.011(6) -0.005(5) -0.050(6)
C13 0.052(4) 0.059(5) 0.045(5) -0.004(4) 0.001(3) -0.015(4)
C14 0.069(6) 0.120(9) 0.071(7) 0.011(6) -0.017(5) -0.050(7)
C15 0.053(5) 0.097(7) 0.051(5) 0.012(5) -0.007(4) -0.030(5)
C16 0.032(3) 0.047(4) 0.049(5) -0.007(3) 0.003(3) -0.003(3)
O21 0.042(3) 0.044(3) 0.040(3) 0.007(2) -0.003(2) 0.000(2)
O22 0.039(3) 0.044(3) 0.042(3) 0.002(2) 0.002(2) -0.001(2)
N21 0.077(5) 0.054(4) 0.053(4) 0.004(3) -0.001(4) -0.016(4)
C21 0.051(4) 0.040(4) 0.037(4) 0.000(3) -0.009(3) -0.002(3)
C22 0.061(5) 0.050(4) 0.042(4) 0.000(4) -0.001(4) -0.011(4)
C23 0.063(5) 0.051(5) 0.092(7) 0.027(5) -0.002(5) 0.000(4)
C24 0.078(7) 0.072(7) 0.132(10) 0.045(7) -0.008(7) 0.007(5)
C25 0.062(5) 0.040(4) 0.056(5) 0.008(3) -0.005(4) -0.013(3)
C26 0.079(7) 0.065(6) 0.105(9) 0.039(6) -0.007(6) -0.014(5)
O51 0.040(3) 0.059(3) 0.051(3) 0.005(3) 0.011(2) 0.007(2)
O56 0.140(8) 0.115(6) 0.054(4) 0.008(4) 0.002(5) -0.029(5)
O54 0.125(7) 0.126(6) 0.132(7) 0.000(6) -0.034(6) -0.039(6)
N55 0.121(7) 0.119(6) 0.068(5) 0.010(5) -0.005(5) -0.041(6)
O57 0.175(10) 0.178(10) 0.066(5) 0.023(6) -0.022(6) -0.046(8)
N61 0.078(12) 0.067(11) 0.076(12) 0.007(9) -0.013(10) -0.001(9)
O58 0.073(11) 0.120(16) 0.101(17) -0.002(13) 0.015(10) -0.021(11)
O60 0.085(10) 0.110(13) 0.057(8) -0.014(8) 0.005(8) -0.018(9)
O59 0.098(11) 0.072(9) 0.117(14) 0.001(10) 0.008(10) 0.000(8)
O61 0.049(4) 0.056(4) 0.040(4) 0.000 0.000 -0.010(4)
C61 0.048(9) 0.057(10) 0.061(11) -0.011(8) -0.006(8) -0.008(8)
C62 0.15(3) 0.079(19) 0.075(19) 0.029(16) -0.01(2) -0.03(2)
N71 0.097(9) 0.041(6) 0.046(8) 0.003(5) 0.004(7) -0.008(5)
O71 0.127(11) 0.075(9) 0.22(3) 0.003(11) 0.037(12) -0.025(8)
O72 0.114(9) 0.088(9) 0.064(9) -0.013(8) -0.008(8) 0.013(7)
O73 0.119(10) 0.046(5) 0.062(8) 0.003(5) -0.003(8) -0.007(5)
O74 0.061(11) 0.099(15) 0.24(3) -0.007(17) 0.075(15) -0.017(11)
O48 0.100(6) 0.128(8) 0.106(8) -0.019(6) 0.015(6) 0.037(6)
O42 0.041(7) 0.143(13) 0.142(15) 0.063(11) -0.014(8) -0.021(8)
O45 0.156(18) 0.094(13) 0.117(16) -0.002(12) 0.034(13) 0.008(12)
C43 0.069(12) 0.116(15) 0.17(2) 0.079(13) -0.049(14) -0.028(11)
C46 0.17(2) 0.10(2) 0.15(3) 0.026(19) -0.01(2) 0.011(17)
C44 0.15(3) 0.17(2) 0.18(3) 0.048(17) -0.06(2) -0.003(19)
C49 0.29(3) 0.22(3) 0.087(13) -0.044(15) -0.021(18) 0.09(2)
C64 0.13(2) 0.103(19) 0.133(15) -0.033(14) -0.018(14) 0.027(18)

loop_
_atom_type_symbol
_atom_type_description
_atom_type_scat_dispersion_real
_atom_type_scat_dispersion_imag
_atom_type_scat_source
C C 0.0000 0.0000 'International Tables Vol C Tables 4.2.6.8 and 6.1.1.4'
H H 0.0000 0.0000 'International Tables Vol C Tables 4.2.6.8 and 6.1.1.4'
Cd Cd -1.1370 2.9560 'International Tables Vol C Tables 4.2.6.8 and 6.1.1.4'
Cr Cr 0.1620 0.2220 'International Tables Vol C Tables 4.2.6.8 and 6.1.1.4'
N N 0.0000 0.0010 'International Tables Vol C Tables 4.2.6.8 and 6.1.1.4'
O O 0.0020 0.0020 'International Tables Vol C Tables 4.2.6.8 and 6.1.1.4'

loop_
_geom_angle_atom_site_label_1
_geom_angle_atom_site_label_2
_geom_angle_atom_site_label_3
_geom_angle
_geom_angle_site_symmetry_1
_geom_angle_site_symmetry_3
N40 Cd1 N21 167.5(3) 4_655 .
N40 Cd1 N11 84.8(3) 4_655 6_664
N21 Cd1 N11 88.5(3) . 6_664
N40 Cd1 O56 83.7(3) 4_655 .
N21 Cd1 O56 98.5(3) . .
N11 Cd1 O56 155.9(3) 6_664 .
N40 Cd1 O63 84.6(3) 4_655 .
N21 Cd1 O63 84.1(3) . .
N11 Cd1 O63 83.1(3) 6_664 .
O56 Cd1 O63 74.8(4) . .
N40 Cd1 O74 90.8(5) 4_655 .
N21 Cd1 O74 98.9(4) . .
N11 Cd1 O74 83.2(8) 6_664 .
O56 Cd1 O74 118.1(8) . .
O63 Cd1 O74 165.8(8) . .
N40 Cd1 O72 111.8(5) 4_655 .
N21 Cd1 O72 78.1(5) . .
N11 Cd1 O72 85.0(4) 6_664 .
O56 Cd1 O72 118.9(4) . .
O63 Cd1 O72 158.8(5) . .
N40 Cd1 O54 107.2(3) 4_655 .
N21 Cd1 O54 83.0(3) . .
N11 Cd1 O54 155.4(3) 6_664 .
O56 Cd1 O54 48.7(3) . .
O63 Cd1 O54 118.7(4) . .
O74 Cd1 O54 75.4(8) . .
O72 Cd1 O54 70.6(5) . .
O31 Cr1 O33 94.23(16) . 2_675
O31 Cr1 O33 94.23(16) . .
O33 Cr1 O33 171.5(3) 2_675 .
O31 Cr1 O12 94.89(16) . 2_675
O33 Cr1 O12 86.6(2) 2_675 2_675
O33 Cr1 O12 92.7(2) . 2_675
O31 Cr1 O12 94.89(16) . .
O33 Cr1 O12 92.7(2) 2_675 .
O33 Cr1 O12 86.6(2) . .
O12 Cr1 O12 170.2(3) 2_675 .
O31 Cr1 O61 180.0 . .
O33 Cr1 O61 85.77(16) 2_675 .
O33 Cr1 O61 85.77(16) . .
O12 Cr1 O61 85.11(16) 2_675 .
O12 Cr1 O61 85.11(16) . .
O31 Cr2 O11 94.27(19) . 2_675
O31 Cr2 O21 93.82(19) . 2_675
O11 Cr2 O21 171.9(2) 2_675 2_675
O31 Cr2 O35 94.5(2) . .
O11 Cr2 O35 92.7(2) 2_675 .
O21 Cr2 O35 86.7(2) 2_675 .
O31 Cr2 O22 94.2(2) . .
O11 Cr2 O22 86.6(2) 2_675 .
O21 Cr2 O22 92.8(2) 2_675 .
O35 Cr2 O22 171.3(2) . .
O31 Cr2 O51 178.63(18) . .
O11 Cr2 O51 87.0(2) 2_675 .
O21 Cr2 O51 84.9(2) 2_675 .
O35 Cr2 O51 84.9(2) . .
O22 Cr2 O51 86.4(2) . .
Cr1 O31 Cr2 119.8(2) . .
Cr1 O31 Cr2 119.8(2) . 2_675
Cr2 O31 Cr2 120.3(4) . 2_675
C64 O63 Cd1 123.1(15) . .
C34 O35 Cr2 133.7(5) . .
C34 O33 Cr1 128.0(5) . .
C41 N40 C39 117.5(8) . .
C41 N40 Cd1 118.9(6) . 4_645
C39 N40 Cd1 123.3(6) . 4_645
N40 C41 C36 122.4(8) . .
N40 C41 H41 118.8 . .
C36 C41 H41 118.8 . .
C38 C39 N40 123.4(9) . .
C38 C39 H39 118.3 . .
N40 C39 H39 118.3 . .
C39 C38 C37 120.5(9) . .
C39 C38 H38 119.8 . .
C37 C38 H38 119.8 . .
C41 C36 C37 119.3(8) . .
C41 C36 C34 119.0(8) . .
C37 C36 C34 121.6(8) . .
O33 C34 O35 126.1(7) . .
O33 C34 C36 116.6(7) . .
O35 C34 C36 117.3(7) . .
C38 C37 C36 116.8(9) . .
C38 C37 H37 121.6 . .
C36 C37 H37 121.6 . .
C16 O11 Cr2 128.2(5) . 2_675
C16 O12 Cr1 132.9(5) . .
C12 N11 C11 116.4(9) . .
C12 N11 Cd1 122.1(7) . 6_665
C11 N11 Cd1 121.5(6) . 6_665
N11 C11 C13 123.6(8) . .
N11 C11 H11 118.2 . .
C13 C11 H11 118.2 . .
N11 C12 C14 123.8(9) . .
N11 C12 H12 118.1 . .
C14 C12 H12 118.1 . .
C15 C13 C11 119.4(8) . .
C15 C13 C16 120.6(8) . .
C11 C13 C16 120.0(7) . .
C12 C14 C15 119.0(9) . .
C12 C14 H14 120.5 . .
C15 C14 H14 120.5 . .
C13 C15 C14 117.7(9) . .
C13 C15 H15 121.2 . .
C14 C15 H15 121.2 . .
O12 C16 O11 126.6(7) . .
O12 C16 C13 117.6(7) . .
O11 C16 C13 115.8(7) . .
C21 O21 Cr2 128.3(5) . 2_675
C21 O22 Cr2 134.3(5) . .
C22 N21 C26 119.4(9) . .
C22 N21 Cd1 120.3(6) . .
C26 N21 Cd1 120.3(6) . .
O22 C21 O21 126.1(7) . .
O22 C21 C25 118.5(7) . .
O21 C21 C25 115.4(7) . .
N21 C22 C25 121.3(8) . .
N21 C22 H22 119.4 . .
C25 C22 H22 119.4 . .
C25 C23 C24 118.7(9) . .
C25 C23 H23 120.7 . .
C24 C23 H23 120.7 . .
C26 C24 C23 118.6(10) . .
C26 C24 H24 120.7 . .
C23 C24 H24 120.7 . .
C23 C25 C22 119.4(8) . .
C23 C25 C21 122.0(8) . .
C22 C25 C21 118.5(7) . .
C24 C26 N21 122.6(9) . .
C24 C26 H26 118.7 . .
N21 C26 H26 118.7 . .
C52B O51 Cr2 125.5(9) . .
C52A O51 Cr2 129(3) . .
N55 O56 Cd1 101.9(8) . .
N55 O54 Cd1 95.3(9) . .
O54 N55 O57 120.8(13) . .
O54 N55 O56 113.6(12) . .
O57 N55 O56 125.7(12) . .
O58 N61 O60 123(2) . .
O58 N61 O59 117(2) . .
O60 N61 O59 119.8(19) . .
C61 O61 C61 108.9(16) . 2_675
C61 O61 Cr1 125.6(8) . .
C61 O61 Cr1 125.6(8) 2_675 .
O61 C61 C62 113.2(15) . .
O61 C61 H61A 109.2 . .
C62 C61 H61A 109.3 . .
O61 C61 H61B 108.1 . .
C62 C61 H61B 107.5 . .
H61A C61 H61B 109.5 . .
C61 C62 H62A 110.2 . .
C61 C62 H62B 108.5 . .
H62A C62 H62B 109.5 . .
C61 C62 H62C 109.8 . .
H62A C62 H62C 109.5 . .
H62B C62 H62C 109.5 . .
O73 N71 O72 127(2) . .
O73 N71 O71 125(2) . .
O72 N71 O71 108(2) . .
N71 O72 Cd1 109.5(17) . .
O42 C43 C44 111(3) . .
O42 C43 H43A 109.5 . .
C44 C43 H43A 109.5 . .
O42 C43 H43B 109.5 . .
C44 C43 H43B 109.5 . .
H43A C43 H43B 108.1 . .
O45 C46 H46A 110.4 . .
O45 C46 H46B 109.4 . .
H46A C46 H46B 109.5 . .
O45 C46 H46C 108.6 . .
H46A C46 H46C 109.5 . .
H46B C46 H46C 109.5 . .
C43 C44 H44A 113.2 . .
C43 C44 H44B 103.0 . .
H44A C44 H44B 109.5 . .
C43 C44 H44C 112.0 . .
H44A C44 H44C 109.5 . .
H44B C44 H44C 109.4 . .
O51 C52B C65 115(3) . .
O51 C52B H52A 108.6 . .
C65 C52B H52A 108.6 . .
O51 C52B H52B 108.6 . .
C65 C52B H52B 108.6 . .
H52A C52B H52B 107.6 . .
O48 C49 H49A 109.5 . .
O48 C49 H49B 109.5 . .
H49A C49 H49B 109.5 . .
O48 C49 H49C 109.5 . .
H49A C49 H49C 109.5 . .
H49B C49 H49C 109.5 . .
O63 C64 H64A 105.8 . .
O63 C64 H64B 115.9 . .
H64A C64 H64B 109.5 . .
O63 C64 H64C 106.5 . .
H64A C64 H64C 109.5 . .
H64B C64 H64C 109.5 . .
C52B C65 H65A 106.8 . .
C52B C65 H65B 119.1 . .
H65A C65 H65B 109.5 . .
C52B C65 H65C 102.0 . .
H65A C65 H65C 109.5 . .
H65B C65 H65C 109.5 . .
C52A C66 H66A 120.6 . .
C52A C66 H66B 86.6 . .
H66A C66 H66B 109.5 . .
C52A C66 H66C 118.1 . .
H66A C66 H66C 109.5 . .
H66B C66 H66C 109.5 . .
O51 C52A C66 118(4) . .
O51 C52A H52C 107.7 . .
C66 C52A H52C 107.7 . .
O51 C52A H52D 107.7 . .
C66 C52A H52D 107.7 . .
H52C C52A H52D 107.1 . .

loop_
_geom_bond_atom_site_label_1
_geom_bond_atom_site_label_2
_geom_bond_distance
_geom_bond_site_symmetry_2
Cd1 N40 2.301(8) 4_655
Cd1 N21 2.322(8) .
Cd1 N11 2.363(8) 6_664
Cd1 O56 2.418(9) .
Cd1 O63 2.424(8) .
Cd1 O74 2.46(2) .
Cd1 O72 2.549(19) .
Cd1 O54 2.590(12) .
Cr1 O31 1.898(8) .
Cr1 O33 1.965(5) 2_675
Cr1 O33 1.965(5) .
Cr1 O12 1.978(5) 2_675
Cr1 O12 1.978(5) .
Cr1 O61 2.009(8) .
Cr2 O31 1.902(4) .
Cr2 O11 1.960(5) 2_675
Cr2 O21 1.965(5) 2_675
Cr2 O35 1.975(5) .
Cr2 O22 1.985(5) .
Cr2 O51 2.034(5) .
O31 Cr2 1.902(4) 2_675
O63 C64 1.41(2) .
O35 C34 1.263(10) .
O33 C34 1.261(10) .
N40 C41 1.336(11) .
N40 C39 1.359(14) .
N40 Cd1 2.301(8) 4_645
C41 C36 1.393(11) .
C41 H41 0.9500 .
C39 C38 1.347(16) .
C39 H39 0.9500 .
C38 C37 1.390(14) .
C38 H38 0.9500 .
C36 C37 1.409(13) .
C36 C34 1.477(11) .
C37 H37 0.9500 .
O11 C16 1.260(10) .
O11 Cr2 1.960(5) 2_675
O12 C16 1.258(9) .
N11 C12 1.323(13) .
N11 C11 1.363(11) .
N11 Cd1 2.363(8) 6_665
C11 C13 1.378(13) .
C11 H11 0.9500 .
C12 C14 1.392(16) .
C12 H12 0.9500 .
C13 C15 1.377(12) .
C13 C16 1.504(11) .
C14 C15 1.398(14) .
C14 H14 0.9500 .
C15 H15 0.9500 .
O21 C21 1.279(9) .
O21 Cr2 1.965(5) 2_675
O22 C21 1.227(8) .
N21 C22 1.319(11) .
N21 C26 1.361(13) .
C21 C25 1.481(11) .
C22 C25 1.399(12) .
C22 H22 0.9500 .
C23 C25 1.367(12) .
C23 C24 1.414(14) .
C23 H23 0.9500 .
C24 C26 1.346(17) .
C24 H24 0.9500 .
C26 H26 0.9500 .
O51 C52B 1.427(15) .
O51 C52A 1.43(3) .
O56 N55 1.273(15) .
O54 N55 1.203(14) .
N55 O57 1.213(15) .
N61 O58 1.20(3) .
N61 O60 1.25(2) .
N61 O59 1.32(2) .
O61 C61 1.433(11) .
O61 C61 1.433(11) 2_675
C61 C62 1.439(13) .
C61 H61A 0.9903 .
C61 H61B 0.9902 .
C62 H62A 0.9801 .
C62 H62B 0.9797 .
C62 H62C 0.9803 .
N71 O73 1.09(2) .
N71 O72 1.14(3) .
N71 O71 1.22(3) .
O48 C49 1.493(19) .
O42 C43 1.36(2) .
O45 C46 1.37(2) .
C43 C44 1.48(3) .
C43 H43A 0.9900 .
C43 H43B 0.9900 .
C46 H46A 0.9796 .
C46 H46B 0.9797 .
C46 H46C 0.9799 .
C44 H44A 0.9796 .
C44 H44B 0.9802 .
C44 H44C 0.9801 .
C52B C65 1.46(3) .
C52B H52A 0.9900 .
C52B H52B 0.9900 .
C49 H49A 0.9800 .
C49 H49B 0.9800 .
C49 H49C 0.9800 .
C64 H64A 0.9799 .
C64 H64B 0.9802 .
C64 H64C 0.9801 .
C65 H65A 0.9801 .
C65 H65B 0.9797 .
C65 H65C 0.9803 .
C66 C52A 1.44(3) .
C66 H66A 0.9801 .
C66 H66B 0.9799 .
C66 H66C 0.9798 .
C52A H52C 0.9900 .
C52A H52D 0.9900 .
